data_4063504
loop_
_publ_author_name
'Dove, Andrew P.'
'Kiesewetter, Elizabeth T.'
'Ottenwaelder, Xavier'
'Waymouth, Robert M.'

_publ_section_title
;
 Propylene Polymerization with Cyclopentadienyltitanium(IV)
 Hydroxylaminato Complexes
;
_journal_issue 2
_journal_name_full Organometallics
_journal_page_first 405
_journal_page_last 412
_journal_paper_doi 10.1021/om800571j
_journal_volume 28
_journal_year 2009
_chemical_formula_moiety 'C19 H40 Al N O Ti'
_chemical_formula_sum 'C19 H40 Al N O Ti'
_chemical_formula_weight 373.40
_chemical_name_systematic
;
  ?
;
_space_group_IT_number 14
_symmetry_cell_setting monoclinic
_symmetry_space_group_name_Hall '-P 2yn'
_symmetry_space_group_name_H-M 'P 1 21/n 1'
_atom_sites_solution_hydrogens geom
_atom_sites_solution_primary direct
_atom_sites_solution_secondary difmap
_audit_creation_method SHELXL-97
_cell_angle_alpha 90.00
_cell_angle_beta 98.2570(10)
_cell_angle_gamma 90.00
_cell_formula_units_Z 4
_cell_length_a 9.1429(5)
_cell_length_b 18.1706(9)
_cell_length_c 13.7083(7)
_cell_measurement_reflns_used 3884
_cell_measurement_temperature 166
_cell_measurement_theta_max 26.36
_cell_measurement_theta_min 2.51
_cell_volume 2253.8(2)
_computing_structure_refinement 'SHELXL-97 (Sheldrick, 1997)'
_computing_structure_solution 'SHELXS-97 (Sheldrick, 1990)'
_diffrn_ambient_temperature 166
_diffrn_measured_fraction_theta_full 0.997
_diffrn_measured_fraction_theta_max 0.997
_diffrn_measurement_device_type
;
;
_diffrn_measurement_method
;
;
_diffrn_radiation_monochromator graphite
_diffrn_radiation_source 'fine-focus sealed tube'
_diffrn_radiation_type MoK\a
_diffrn_radiation_wavelength 0.71073
_diffrn_reflns_av_R_equivalents 0.0261
_diffrn_reflns_av_sigmaI/netI 0.0354
_diffrn_reflns_limit_h_max 9
_diffrn_reflns_limit_h_min -11
_diffrn_reflns_limit_k_max 22
_diffrn_reflns_limit_k_min -22
_diffrn_reflns_limit_l_max 16
_diffrn_reflns_limit_l_min -17
_diffrn_reflns_number 13110
_diffrn_reflns_theta_full 26.38
_diffrn_reflns_theta_max 26.38
_diffrn_reflns_theta_min 1.87
_diffrn_standards_decay_% 'not measured'
_diffrn_standards_interval_count 'not measured'
_diffrn_standards_interval_time 'not measured'
_diffrn_standards_number 'not measured'
_exptl_absorpt_coefficient_mu 0.423
_exptl_absorpt_correction_T_max 0.96
_exptl_absorpt_correction_T_min 0.86
_exptl_absorpt_correction_type multi-scan
_exptl_absorpt_process_details 'SADABS, G.M. Sheldrick (1996)'
_exptl_crystal_colour yellow
_exptl_crystal_density_diffrn 1.100
_exptl_crystal_density_method 'not measured'
_exptl_crystal_description rhombic
_exptl_crystal_F_000 816
_exptl_crystal_size_max 0.36
_exptl_crystal_size_mid 0.10
_exptl_crystal_size_min 0.09
_refine_diff_density_max 0.324
_refine_diff_density_min -0.192
_refine_diff_density_rms 0.048
_refine_ls_extinction_method none
_refine_ls_goodness_of_fit_ref 1.045
_refine_ls_hydrogen_treatment constr
_refine_ls_matrix_type full
_refine_ls_number_parameters 220
_refine_ls_number_reflns 4601
_refine_ls_number_restraints 0
_refine_ls_restrained_S_all 1.045
_refine_ls_R_factor_all 0.0503
_refine_ls_R_factor_gt 0.0368
_refine_ls_shift/su_max 0.005
_refine_ls_shift/su_mean 0.000
_refine_ls_structure_factor_coef Fsqd
_refine_ls_weighting_details 'w=1/[\s^2^(Fo^2^)+(0.0558P)^2^+0.3430P] where P=(Fo^2^+2Fc^2^)/3'
_refine_ls_weighting_scheme calc
_refine_ls_wR_factor_gt 0.0958
_refine_ls_wR_factor_ref 0.1011
_reflns_number_gt 3648
_reflns_number_total 4601
_reflns_threshold_expression >2sigma(I)
_cod_data_source_file om800571j_si_002.cif
_cod_data_source_block shelxl
_cod_depositor_comments
;
The following automatic conversions were performed:

'_chemical_melting_point' value 'unknown' was changed to '?' - the
value is undefined or not given.

Automatic conversion script
Id: cif_fix_values 1715 2011-07-08 13:25:40Z adriana 
;
_cod_original_sg_symbol_H-M 'P 21/n'
_cod_database_code 4063504

loop_
_symmetry_equiv_pos_as_xyz
'x, y, z'
'-x+1/2, y+1/2, -z+1/2'
'-x, -y, -z'
'x-1/2, -y-1/2, z-1/2'

loop_
_atom_site_label
_atom_site_type_symbol
_atom_site_fract_x
_atom_site_fract_y
_atom_site_fract_z
_atom_site_U_iso_or_equiv
_atom_site_adp_type
_atom_site_occupancy
_atom_site_symmetry_multiplicity
_atom_site_calc_flag
_atom_site_refinement_flags
_atom_site_disorder_assembly
_atom_site_disorder_group
Ti1 Ti 0.52429(4) 0.256404(17) 0.14799(2) 0.02633(11) Uani 1 1 d . . .
Al1 Al 0.41266(6) 0.43601(3) 0.25404(4) 0.02856(14) Uani 1 1 d . . .
O1 O 0.50546(13) 0.36307(7) 0.18080(9) 0.0274(3) Uani 1 1 d . . .
N1 N 0.65589(16) 0.35622(9) 0.15996(11) 0.0301(3) Uani 1 1 d . . .
C1 C 0.7235(2) 0.19707(12) 0.18774(16) 0.0438(5) Uani 1 1 d . . .
H1A H 0.7861 0.2035 0.1378 0.066 Uiso 1 1 calc R . .
H1B H 0.7015 0.1458 0.1938 0.066 Uiso 1 1 calc R . .
H1C H 0.7732 0.2151 0.2496 0.066 Uiso 1 1 calc R . .
C2 C 0.4446(2) 0.22403(12) 0.27827(15) 0.0423(5) Uani 1 1 d . . .
H2A H 0.5069 0.2441 0.3343 0.063 Uiso 1 1 calc R . .
H2B H 0.4449 0.1713 0.2827 0.063 Uiso 1 1 calc R . .
H2C H 0.3456 0.2419 0.2773 0.063 Uiso 1 1 calc R . .
C3 C 0.4994(2) 0.16750(10) 0.01754(14) 0.0322(4) Uani 1 1 d . . .
C4 C 0.3793(2) 0.15595(10) 0.07073(14) 0.0324(4) Uani 1 1 d . . .
C5 C 0.2891(2) 0.21945(10) 0.06033(14) 0.0299(4) Uani 1 1 d . . .
C6 C 0.3533(2) 0.27085(10) 0.00071(13) 0.0279(4) Uani 1 1 d . . .
C7 C 0.4833(2) 0.23838(10) -0.02586(13) 0.0288(4) Uani 1 1 d . . .
C8 C 0.6119(2) 0.11102(11) -0.00236(17) 0.0446(5) Uani 1 1 d . . .
H8A H 0.5815 0.0888 -0.0656 0.067 Uiso 1 1 calc R . .
H8B H 0.6197 0.0738 0.0478 0.067 Uiso 1 1 calc R . .
H8C H 0.7061 0.1344 -0.0020 0.067 Uiso 1 1 calc R . .
C9 C 0.3475(3) 0.08603(11) 0.12147(18) 0.0484(6) Uani 1 1 d . . .
H9A H 0.2795 0.0958 0.1671 0.073 Uiso 1 1 calc R . .
H9B H 0.4378 0.0666 0.1564 0.073 Uiso 1 1 calc R . .
H9C H 0.3049 0.0508 0.0734 0.073 Uiso 1 1 calc R . .
C10 C 0.1431(2) 0.22753(12) 0.09684(17) 0.0409(5) Uani 1 1 d . . .
H10A H 0.0659 0.2093 0.0479 0.061 Uiso 1 1 calc R . .
H10B H 0.1256 0.2785 0.1093 0.061 Uiso 1 1 calc R . .
H10C H 0.1442 0.1999 0.1567 0.061 Uiso 1 1 calc R . .
C11 C 0.2885(2) 0.34421(10) -0.03279(14) 0.0350(4) Uani 1 1 d . . .
H11A H 0.2990 0.3777 0.0219 0.052 Uiso 1 1 calc R . .
H11B H 0.1857 0.3383 -0.0579 0.052 Uiso 1 1 calc R . .
H11C H 0.3396 0.3634 -0.0837 0.052 Uiso 1 1 calc R . .
C12 C 0.5778(2) 0.26687(11) -0.09878(15) 0.0384(5) Uani 1 1 d . . .
H12A H 0.6800 0.2579 -0.0744 0.058 Uiso 1 1 calc R . .
H12B H 0.5619 0.3188 -0.1078 0.058 Uiso 1 1 calc R . .
H12C H 0.5518 0.2421 -0.1607 0.058 Uiso 1 1 calc R . .
C13 C 0.7666(2) 0.36814(12) 0.24941(16) 0.0423(5) Uani 1 1 d . . .
H13A H 0.8579 0.3442 0.2391 0.051 Uiso 1 1 calc R . .
H13B H 0.7313 0.3438 0.3045 0.051 Uiso 1 1 calc R . .
C14 C 0.8014(2) 0.44773(13) 0.27817(18) 0.0528(6) Uani 1 1 d . . .
H14A H 0.8530 0.4703 0.2298 0.079 Uiso 1 1 calc R . .
H14B H 0.8622 0.4492 0.3414 0.079 Uiso 1 1 calc R . .
H14C H 0.7110 0.4739 0.2815 0.079 Uiso 1 1 calc R . .
C15 C 0.6762(2) 0.40423(11) 0.07600(15) 0.0370(5) Uani 1 1 d . . .
H15A H 0.6718 0.4554 0.0957 0.044 Uiso 1 1 calc R . .
H15B H 0.5970 0.3956 0.0221 0.044 Uiso 1 1 calc R . .
C16 C 0.8246(2) 0.38906(15) 0.04127(18) 0.0535(6) Uani 1 1 d . . .
H16A H 0.9031 0.4062 0.0901 0.080 Uiso 1 1 calc R . .
H16B H 0.8288 0.4143 -0.0198 0.080 Uiso 1 1 calc R . .
H16C H 0.8354 0.3371 0.0317 0.080 Uiso 1 1 calc R . .
C17 C 0.2025(2) 0.40905(12) 0.22153(16) 0.0385(5) Uani 1 1 d . . .
H17A H 0.1733 0.4123 0.1516 0.058 Uiso 1 1 calc R . .
H17B H 0.1436 0.4421 0.2542 0.058 Uiso 1 1 calc R . .
H17C H 0.1883 0.3596 0.2430 0.058 Uiso 1 1 calc R . .
C18 C 0.4480(3) 0.53266(11) 0.19539(18) 0.0470(5) Uani 1 1 d . . .
H18A H 0.5412 0.5519 0.2260 0.071 Uiso 1 1 calc R . .
H18B H 0.3703 0.5660 0.2058 0.071 Uiso 1 1 calc R . .
H18C H 0.4496 0.5269 0.1259 0.071 Uiso 1 1 calc R . .
C19 C 0.4889(3) 0.42093(13) 0.39483(15) 0.0496(6) Uani 1 1 d . . .
H19A H 0.4797 0.3699 0.4113 0.074 Uiso 1 1 calc R . .
H19B H 0.4330 0.4504 0.4344 0.074 Uiso 1 1 calc R . .
H19C H 0.5910 0.4351 0.4072 0.074 Uiso 1 1 calc R . .

loop_
_atom_site_aniso_label
_atom_site_aniso_U_11
_atom_site_aniso_U_22
_atom_site_aniso_U_33
_atom_site_aniso_U_23
_atom_site_aniso_U_13
_atom_site_aniso_U_12
Ti1 0.02670(19) 0.02813(18) 0.02457(18) 0.00074(13) 0.00505(13) 0.00374(13)
Al1 0.0293(3) 0.0285(3) 0.0281(3) -0.0025(2) 0.0051(2) 0.0010(2)
O1 0.0212(6) 0.0316(6) 0.0298(7) -0.0041(5) 0.0047(5) 0.0010(5)
N1 0.0185(7) 0.0402(9) 0.0315(8) -0.0029(7) 0.0027(6) 0.0013(6)
C1 0.0409(12) 0.0479(12) 0.0409(12) 0.0019(10) 0.0004(9) 0.0149(10)
C2 0.0510(13) 0.0457(12) 0.0317(11) 0.0053(9) 0.0108(9) 0.0029(10)
C3 0.0343(10) 0.0299(9) 0.0335(10) -0.0055(8) 0.0087(8) 0.0010(8)
C4 0.0362(11) 0.0272(9) 0.0350(10) -0.0041(8) 0.0090(8) -0.0022(8)
C5 0.0285(10) 0.0305(9) 0.0313(10) -0.0075(8) 0.0068(8) -0.0038(8)
C6 0.0292(10) 0.0277(9) 0.0260(9) -0.0060(7) 0.0012(7) -0.0008(7)
C7 0.0298(10) 0.0319(9) 0.0253(9) -0.0051(7) 0.0053(7) -0.0012(8)
C8 0.0490(13) 0.0392(11) 0.0475(13) -0.0073(10) 0.0136(10) 0.0124(10)
C9 0.0617(15) 0.0297(10) 0.0581(15) 0.0015(10) 0.0230(12) -0.0041(10)
C10 0.0309(11) 0.0438(11) 0.0497(13) -0.0128(10) 0.0118(9) -0.0044(9)
C11 0.0369(11) 0.0345(10) 0.0315(10) -0.0017(8) -0.0021(8) 0.0048(8)
C12 0.0434(12) 0.0446(11) 0.0293(10) -0.0035(9) 0.0120(9) -0.0041(9)
C13 0.0272(10) 0.0557(13) 0.0413(12) -0.0070(10) -0.0044(9) 0.0043(9)
C14 0.0357(12) 0.0651(15) 0.0550(15) -0.0197(12) -0.0022(10) -0.0079(11)
C15 0.0291(10) 0.0440(11) 0.0383(11) -0.0010(9) 0.0065(8) -0.0069(9)
C16 0.0299(11) 0.0790(17) 0.0537(15) -0.0072(12) 0.0136(10) -0.0091(11)
C17 0.0320(10) 0.0428(11) 0.0421(12) -0.0096(9) 0.0107(9) 0.0016(9)
C18 0.0471(13) 0.0364(11) 0.0599(14) 0.0037(10) 0.0158(11) 0.0017(10)
C19 0.0565(15) 0.0593(14) 0.0323(12) -0.0060(10) 0.0044(10) 0.0068(12)

loop_
_atom_type_symbol
_atom_type_description
_atom_type_scat_dispersion_real
_atom_type_scat_dispersion_imag
_atom_type_scat_source
C C 0.0033 0.0016 'International Tables Vol C Tables 4.2.6.8 and 6.1.1.4'
H H 0.0000 0.0000 'International Tables Vol C Tables 4.2.6.8 and 6.1.1.4'
N N 0.0061 0.0033 'International Tables Vol C Tables 4.2.6.8 and 6.1.1.4'
O O 0.0106 0.0060 'International Tables Vol C Tables 4.2.6.8 and 6.1.1.4'
Al Al 0.0645 0.0514 'International Tables Vol C Tables 4.2.6.8 and 6.1.1.4'
Ti Ti 0.2776 0.4457 'International Tables Vol C Tables 4.2.6.8 and 6.1.1.4'

loop_
_geom_angle_atom_site_label_1
_geom_angle_atom_site_label_2
_geom_angle_atom_site_label_3
_geom_angle
_geom_angle_site_symmetry_1
_geom_angle_site_symmetry_3
_geom_angle_publ_flag
O1 Ti1 C2 91.63(7) . . ?
O1 Ti1 C1 122.21(7) . . ?
C2 Ti1 C1 91.68(9) . . ?
O1 Ti1 N1 40.41(5) . . ?
C2 Ti1 N1 115.14(8) . . ?
C1 Ti1 N1 87.65(7) . . ?
O1 Ti1 C7 110.59(6) . . ?
C2 Ti1 C7 141.80(8) . . ?
C1 Ti1 C7 101.14(7) . . ?
N1 Ti1 C7 101.34(6) . . ?
O1 Ti1 C6 90.95(5) . . ?
C2 Ti1 C6 118.94(8) . . ?
C1 Ti1 C6 135.12(7) . . ?
N1 Ti1 C6 105.14(6) . . ?
C7 Ti1 C6 34.68(6) . . ?
O1 Ti1 C3 144.89(6) . . ?
C2 Ti1 C3 115.90(8) . . ?
C1 Ti1 C3 80.50(8) . . ?
N1 Ti1 C3 127.75(6) . . ?
C7 Ti1 C3 34.52(6) . . ?
C6 Ti1 C3 57.43(6) . . ?
O1 Ti1 C5 106.44(6) . . ?
C2 Ti1 C5 87.26(8) . . ?
C1 Ti1 C5 131.35(8) . . ?
N1 Ti1 C5 135.89(6) . . ?
C7 Ti1 C5 57.33(6) . . ?
C6 Ti1 C5 34.56(6) . . ?
C3 Ti1 C5 57.06(6) . . ?
O1 Ti1 C4 140.54(6) . . ?
C2 Ti1 C4 85.73(8) . . ?
C1 Ti1 C4 97.23(8) . . ?
N1 Ti1 C4 158.51(6) . . ?
C7 Ti1 C4 57.21(6) . . ?
C6 Ti1 C4 57.23(6) . . ?
C3 Ti1 C4 34.32(6) . . ?
C5 Ti1 C4 34.15(6) . . ?
O1 Al1 C17 101.47(7) . . ?
O1 Al1 C19 107.04(8) . . ?
C17 Al1 C19 112.48(10) . . ?
O1 Al1 C18 106.77(8) . . ?
C17 Al1 C18 109.86(10) . . ?
C19 Al1 C18 117.73(10) . . ?
N1 O1 Al1 131.42(10) . . ?
N1 O1 Ti1 76.00(8) . . ?
Al1 O1 Ti1 147.07(7) . . ?
O1 N1 C15 109.38(13) . . ?
O1 N1 C13 112.14(14) . . ?
C15 N1 C13 114.14(15) . . ?
O1 N1 Ti1 63.59(7) . . ?
C15 N1 Ti1 124.42(12) . . ?
C13 N1 Ti1 119.19(13) . . ?
Ti1 C1 H1A 109.5 . . ?
Ti1 C1 H1B 109.5 . . ?
H1A C1 H1B 109.5 . . ?
Ti1 C1 H1C 109.5 . . ?
H1A C1 H1C 109.5 . . ?
H1B C1 H1C 109.5 . . ?
Ti1 C2 H2A 109.5 . . ?
Ti1 C2 H2B 109.5 . . ?
H2A C2 H2B 109.5 . . ?
Ti1 C2 H2C 109.5 . . ?
H2A C2 H2C 109.5 . . ?
H2B C2 H2C 109.5 . . ?
C7 C3 C4 107.99(16) . . ?
C7 C3 C8 125.16(17) . . ?
C4 C3 C8 126.29(17) . . ?
C7 C3 Ti1 72.16(10) . . ?
C4 C3 Ti1 73.36(10) . . ?
C8 C3 Ti1 126.92(14) . . ?
C5 C4 C3 108.11(16) . . ?
C5 C4 C9 126.19(18) . . ?
C3 C4 C9 125.50(17) . . ?
C5 C4 Ti1 72.67(10) . . ?
C3 C4 Ti1 72.31(10) . . ?
C9 C4 Ti1 124.74(15) . . ?
C4 C5 C6 108.12(16) . . ?
C4 C5 C10 125.52(17) . . ?
C6 C5 C10 126.06(17) . . ?
C4 C5 Ti1 73.17(11) . . ?
C6 C5 Ti1 71.96(10) . . ?
C10 C5 Ti1 125.56(13) . . ?
C7 C6 C5 107.71(16) . . ?
C7 C6 C11 126.67(17) . . ?
C5 C6 C11 125.51(17) . . ?
C7 C6 Ti1 72.57(11) . . ?
C5 C6 Ti1 73.48(11) . . ?
C11 C6 Ti1 122.55(12) . . ?
C3 C7 C6 108.06(16) . . ?
C3 C7 C12 123.84(17) . . ?
C6 C7 C12 127.53(17) . . ?
C3 C7 Ti1 73.32(10) . . ?
C6 C7 Ti1 72.75(10) . . ?
C12 C7 Ti1 126.51(13) . . ?
C3 C8 H8A 109.5 . . ?
C3 C8 H8B 109.5 . . ?
H8A C8 H8B 109.5 . . ?
C3 C8 H8C 109.5 . . ?
H8A C8 H8C 109.5 . . ?
H8B C8 H8C 109.5 . . ?
C4 C9 H9A 109.5 . . ?
C4 C9 H9B 109.5 . . ?
H9A C9 H9B 109.5 . . ?
C4 C9 H9C 109.5 . . ?
H9A C9 H9C 109.5 . . ?
H9B C9 H9C 109.5 . . ?
C5 C10 H10A 109.5 . . ?
C5 C10 H10B 109.5 . . ?
H10A C10 H10B 109.5 . . ?
C5 C10 H10C 109.5 . . ?
H10A C10 H10C 109.5 . . ?
H10B C10 H10C 109.5 . . ?
C6 C11 H11A 109.5 . . ?
C6 C11 H11B 109.5 . . ?
H11A C11 H11B 109.5 . . ?
C6 C11 H11C 109.5 . . ?
H11A C11 H11C 109.5 . . ?
H11B C11 H11C 109.5 . . ?
C7 C12 H12A 109.5 . . ?
C7 C12 H12B 109.5 . . ?
H12A C12 H12B 109.5 . . ?
C7 C12 H12C 109.5 . . ?
H12A C12 H12C 109.5 . . ?
H12B C12 H12C 109.5 . . ?
N1 C13 C14 116.37(18) . . ?
N1 C13 H13A 108.2 . . ?
C14 C13 H13A 108.2 . . ?
N1 C13 H13B 108.2 . . ?
C14 C13 H13B 108.2 . . ?
H13A C13 H13B 107.3 . . ?
C13 C14 H14A 109.5 . . ?
C13 C14 H14B 109.5 . . ?
H14A C14 H14B 109.5 . . ?
C13 C14 H14C 109.5 . . ?
H14A C14 H14C 109.5 . . ?
H14B C14 H14C 109.5 . . ?
N1 C15 C16 110.69(17) . . ?
N1 C15 H15A 109.5 . . ?
C16 C15 H15A 109.5 . . ?
N1 C15 H15B 109.5 . . ?
C16 C15 H15B 109.5 . . ?
H15A C15 H15B 108.1 . . ?
C15 C16 H16A 109.5 . . ?
C15 C16 H16B 109.5 . . ?
H16A C16 H16B 109.5 . . ?
C15 C16 H16C 109.5 . . ?
H16A C16 H16C 109.5 . . ?
H16B C16 H16C 109.5 . . ?
Al1 C17 H17A 109.5 . . ?
Al1 C17 H17B 109.5 . . ?
H17A C17 H17B 109.5 . . ?
Al1 C17 H17C 109.5 . . ?
H17A C17 H17C 109.5 . . ?
H17B C17 H17C 109.5 . . ?
Al1 C18 H18A 109.5 . . ?
Al1 C18 H18B 109.5 . . ?
H18A C18 H18B 109.5 . . ?
Al1 C18 H18C 109.5 . . ?
H18A C18 H18C 109.5 . . ?
H18B C18 H18C 109.5 . . ?
Al1 C19 H19A 109.5 . . ?
Al1 C19 H19B 109.5 . . ?
H19A C19 H19B 109.5 . . ?
Al1 C19 H19C 109.5 . . ?
H19A C19 H19C 109.5 . . ?
H19B C19 H19C 109.5 . . ?

loop_
_geom_bond_atom_site_label_1
_geom_bond_atom_site_label_2
_geom_bond_distance
_geom_bond_site_symmetry_2
_geom_bond_publ_flag
Ti1 O1 2.0027(12) . ?
Ti1 C2 2.107(2) . ?
Ti1 C1 2.120(2) . ?
Ti1 N1 2.1696(16) . ?
Ti1 C7 2.3814(18) . ?
Ti1 C6 2.3838(18) . ?
Ti1 C3 2.3964(18) . ?
Ti1 C5 2.4035(19) . ?
Ti1 C4 2.4100(19) . ?
Al1 O1 1.9311(13) . ?
Al1 C17 1.971(2) . ?
Al1 C19 1.975(2) . ?
Al1 C18 1.977(2) . ?
O1 N1 1.4496(18) . ?
N1 C15 1.477(2) . ?
N1 C13 1.489(2) . ?
C1 H1A 0.9600 . ?
C1 H1B 0.9600 . ?
C1 H1C 0.9600 . ?
C2 H2A 0.9600 . ?
C2 H2B 0.9600 . ?
C2 H2C 0.9600 . ?
C3 C7 1.418(3) . ?
C3 C4 1.418(3) . ?
C3 C8 1.505(3) . ?
C4 C5 1.414(3) . ?
C4 C9 1.497(3) . ?
C5 C6 1.422(3) . ?
C5 C10 1.498(3) . ?
C6 C7 1.420(3) . ?
C6 C11 1.503(2) . ?
C7 C12 1.504(3) . ?
C8 H8A 0.9600 . ?
C8 H8B 0.9600 . ?
C8 H8C 0.9600 . ?
C9 H9A 0.9600 . ?
C9 H9B 0.9600 . ?
C9 H9C 0.9600 . ?
C10 H10A 0.9600 . ?
C10 H10B 0.9600 . ?
C10 H10C 0.9600 . ?
C11 H11A 0.9600 . ?
C11 H11B 0.9600 . ?
C11 H11C 0.9600 . ?
C12 H12A 0.9600 . ?
C12 H12B 0.9600 . ?
C12 H12C 0.9600 . ?
C13 C14 1.521(3) . ?
C13 H13A 0.9700 . ?
C13 H13B 0.9700 . ?
C14 H14A 0.9600 . ?
C14 H14B 0.9600 . ?
C14 H14C 0.9600 . ?
C15 C16 1.527(3) . ?
C15 H15A 0.9700 . ?
C15 H15B 0.9700 . ?
C16 H16A 0.9600 . ?
C16 H16B 0.9600 . ?
C16 H16C 0.9600 . ?
C17 H17A 0.9600 . ?
C17 H17B 0.9600 . ?
C17 H17C 0.9600 . ?
C18 H18A 0.9600 . ?
C18 H18B 0.9600 . ?
C18 H18C 0.9600 . ?
C19 H19A 0.9600 . ?
C19 H19B 0.9600 . ?
C19 H19C 0.9600 . ?

loop_
_geom_torsion_atom_site_label_1
_geom_torsion_atom_site_label_2
_geom_torsion_atom_site_label_3
_geom_torsion_atom_site_label_4
_geom_torsion
_geom_torsion_site_symmetry_1
_geom_torsion_site_symmetry_2
_geom_torsion_site_symmetry_3
_geom_torsion_site_symmetry_4
_geom_torsion_publ_flag
C17 Al1 O1 N1 170.23(14) . . . . ?
C19 Al1 O1 N1 -71.72(16) . . . . ?
C18 Al1 O1 N1 55.20(16) . . . . ?
C17 Al1 O1 Ti1 -49.54(15) . . . . ?
C19 Al1 O1 Ti1 68.50(15) . . . . ?
C18 Al1 O1 Ti1 -164.58(14) . . . . ?
C2 Ti1 O1 N1 128.47(10) . . . . ?
C1 Ti1 O1 N1 35.46(11) . . . . ?
C7 Ti1 O1 N1 -83.27(9) . . . . ?
C6 Ti1 O1 N1 -112.54(9) . . . . ?
C3 Ti1 O1 N1 -88.37(12) . . . . ?
C5 Ti1 O1 N1 -143.91(9) . . . . ?
C4 Ti1 O1 N1 -146.26(10) . . . . ?
C2 Ti1 O1 Al1 -21.89(14) . . . . ?
C1 Ti1 O1 Al1 -114.91(14) . . . . ?
N1 Ti1 O1 Al1 -150.36(17) . . . . ?
C7 Ti1 O1 Al1 126.37(13) . . . . ?
C6 Ti1 O1 Al1 97.10(13) . . . . ?
C3 Ti1 O1 Al1 121.27(14) . . . . ?
C5 Ti1 O1 Al1 65.73(14) . . . . ?
C4 Ti1 O1 Al1 63.37(17) . . . . ?
Al1 O1 N1 C15 -81.38(17) . . . . ?
Ti1 O1 N1 C15 119.63(13) . . . . ?
Al1 O1 N1 C13 46.3(2) . . . . ?
Ti1 O1 N1 C13 -112.70(14) . . . . ?
Al1 O1 N1 Ti1 158.99(12) . . . . ?
C2 Ti1 N1 O1 -59.83(10) . . . . ?
C1 Ti1 N1 O1 -150.58(9) . . . . ?
C7 Ti1 N1 O1 108.53(8) . . . . ?
C6 Ti1 N1 O1 73.07(9) . . . . ?
C3 Ti1 N1 O1 133.35(9) . . . . ?
C5 Ti1 N1 O1 54.26(12) . . . . ?
C4 Ti1 N1 O1 105.55(17) . . . . ?
O1 Ti1 N1 C15 -96.25(15) . . . . ?
C2 Ti1 N1 C15 -156.08(14) . . . . ?
C1 Ti1 N1 C15 113.17(15) . . . . ?
C7 Ti1 N1 C15 12.27(15) . . . . ?
C6 Ti1 N1 C15 -23.18(15) . . . . ?
C3 Ti1 N1 C15 37.10(16) . . . . ?
C5 Ti1 N1 C15 -41.99(17) . . . . ?
C4 Ti1 N1 C15 9.3(3) . . . . ?
O1 Ti1 N1 C13 101.80(15) . . . . ?
C2 Ti1 N1 C13 41.98(15) . . . . ?
C1 Ti1 N1 C13 -48.77(14) . . . . ?
C7 Ti1 N1 C13 -149.67(13) . . . . ?
C6 Ti1 N1 C13 174.88(13) . . . . ?
C3 Ti1 N1 C13 -124.85(13) . . . . ?
C5 Ti1 N1 C13 156.07(12) . . . . ?
C4 Ti1 N1 C13 -152.65(17) . . . . ?
O1 Ti1 C3 C7 8.45(17) . . . . ?
C2 Ti1 C3 C7 146.67(12) . . . . ?
C1 Ti1 C3 C7 -126.10(12) . . . . ?
N1 Ti1 C3 C7 -46.59(13) . . . . ?
C6 Ti1 C3 C7 37.51(11) . . . . ?
C5 Ti1 C3 C7 78.88(12) . . . . ?
C4 Ti1 C3 C7 115.77(16) . . . . ?
O1 Ti1 C3 C4 -107.32(13) . . . . ?
C2 Ti1 C3 C4 30.90(14) . . . . ?
C1 Ti1 C3 C4 118.13(13) . . . . ?
N1 Ti1 C3 C4 -162.36(10) . . . . ?
C7 Ti1 C3 C4 -115.77(16) . . . . ?
C6 Ti1 C3 C4 -78.25(12) . . . . ?
C5 Ti1 C3 C4 -36.89(11) . . . . ?
O1 Ti1 C3 C8 129.44(16) . . . . ?
C2 Ti1 C3 C8 -92.34(18) . . . . ?
C1 Ti1 C3 C8 -5.10(18) . . . . ?
N1 Ti1 C3 C8 74.40(19) . . . . ?
C7 Ti1 C3 C8 121.0(2) . . . . ?
C6 Ti1 C3 C8 158.51(19) . . . . ?
C5 Ti1 C3 C8 -160.1(2) . . . . ?
C4 Ti1 C3 C8 -123.2(2) . . . . ?
C7 C3 C4 C5 0.0(2) . . . . ?
C8 C3 C4 C5 -171.73(19) . . . . ?
Ti1 C3 C4 C5 64.33(13) . . . . ?
C7 C3 C4 C9 175.18(19) . . . . ?
C8 C3 C4 C9 3.5(3) . . . . ?
Ti1 C3 C4 C9 -120.5(2) . . . . ?
C7 C3 C4 Ti1 -64.33(13) . . . . ?
C8 C3 C4 Ti1 123.9(2) . . . . ?
O1 Ti1 C4 C5 4.03(15) . . . . ?
C2 Ti1 C4 C5 91.41(12) . . . . ?
C1 Ti1 C4 C5 -177.44(12) . . . . ?
N1 Ti1 C4 C5 -75.3(2) . . . . ?
C7 Ti1 C4 C5 -78.81(12) . . . . ?
C6 Ti1 C4 C5 -37.28(10) . . . . ?
C3 Ti1 C4 C5 -116.19(16) . . . . ?
O1 Ti1 C4 C3 120.22(12) . . . . ?
C2 Ti1 C4 C3 -152.40(13) . . . . ?
C1 Ti1 C4 C3 -61.25(13) . . . . ?
N1 Ti1 C4 C3 40.8(2) . . . . ?
C7 Ti1 C4 C3 37.38(11) . . . . ?
C6 Ti1 C4 C3 78.90(12) . . . . ?
C5 Ti1 C4 C3 116.19(16) . . . . ?
O1 Ti1 C4 C9 -118.41(16) . . . . ?
C2 Ti1 C4 C9 -31.03(17) . . . . ?
C1 Ti1 C4 C9 60.12(18) . . . . ?
N1 Ti1 C4 C9 162.22(16) . . . . ?
C7 Ti1 C4 C9 158.75(19) . . . . ?
C6 Ti1 C4 C9 -159.72(19) . . . . ?
C3 Ti1 C4 C9 121.4(2) . . . . ?
C5 Ti1 C4 C9 -122.4(2) . . . . ?
C3 C4 C5 C6 -0.2(2) . . . . ?
C9 C4 C5 C6 -175.30(19) . . . . ?
Ti1 C4 C5 C6 63.94(13) . . . . ?
C3 C4 C5 C10 173.86(18) . . . . ?
C9 C4 C5 C10 -1.3(3) . . . . ?
Ti1 C4 C5 C10 -122.05(19) . . . . ?
C3 C4 C5 Ti1 -64.09(14) . . . . ?
C9 C4 C5 Ti1 120.8(2) . . . . ?
O1 Ti1 C5 C4 -177.33(10) . . . . ?
C2 Ti1 C5 C4 -86.44(12) . . . . ?
C1 Ti1 C5 C4 3.39(15) . . . . ?
N1 Ti1 C5 C4 149.39(11) . . . . ?
C7 Ti1 C5 C4 78.41(11) . . . . ?
C6 Ti1 C5 C4 116.12(15) . . . . ?
C3 Ti1 C5 C4 37.08(10) . . . . ?
O1 Ti1 C5 C6 66.55(11) . . . . ?
C2 Ti1 C5 C6 157.45(12) . . . . ?
C1 Ti1 C5 C6 -112.73(13) . . . . ?
N1 Ti1 C5 C6 33.27(14) . . . . ?
C7 Ti1 C5 C6 -37.71(10) . . . . ?
C3 Ti1 C5 C6 -79.04(11) . . . . ?
C4 Ti1 C5 C6 -116.12(15) . . . . ?
O1 Ti1 C5 C10 -55.33(17) . . . . ?
C2 Ti1 C5 C10 35.56(17) . . . . ?
C1 Ti1 C5 C10 125.39(17) . . . . ?
N1 Ti1 C5 C10 -88.61(18) . . . . ?
C7 Ti1 C5 C10 -159.59(19) . . . . ?
C6 Ti1 C5 C10 -121.9(2) . . . . ?
C3 Ti1 C5 C10 159.08(19) . . . . ?
C4 Ti1 C5 C10 122.0(2) . . . . ?
C4 C5 C6 C7 0.3(2) . . . . ?
C10 C5 C6 C7 -173.72(18) . . . . ?
Ti1 C5 C6 C7 64.99(13) . . . . ?
C4 C5 C6 C11 176.74(17) . . . . ?
C10 C5 C6 C11 2.8(3) . . . . ?
Ti1 C5 C6 C11 -118.53(18) . . . . ?
C4 C5 C6 Ti1 -64.73(13) . . . . ?
C10 C5 C6 Ti1 121.29(19) . . . . ?
O1 Ti1 C6 C7 126.44(11) . . . . ?
C2 Ti1 C6 C7 -141.17(12) . . . . ?
C1 Ti1 C6 C7 -14.10(16) . . . . ?
N1 Ti1 C6 C7 88.10(11) . . . . ?
C3 Ti1 C6 C7 -37.33(10) . . . . ?
C5 Ti1 C6 C7 -115.20(15) . . . . ?
C4 Ti1 C6 C7 -78.37(11) . . . . ?
O1 Ti1 C6 C5 -118.36(10) . . . . ?
C2 Ti1 C6 C5 -25.96(13) . . . . ?
C1 Ti1 C6 C5 101.10(14) . . . . ?
N1 Ti1 C6 C5 -156.69(10) . . . . ?
C7 Ti1 C6 C5 115.20(15) . . . . ?
C3 Ti1 C6 C5 77.87(11) . . . . ?
C4 Ti1 C6 C5 36.83(10) . . . . ?
O1 Ti1 C6 C11 3.61(15) . . . . ?
C2 Ti1 C6 C11 96.00(16) . . . . ?
C1 Ti1 C6 C11 -136.94(16) . . . . ?
N1 Ti1 C6 C11 -34.73(16) . . . . ?
C7 Ti1 C6 C11 -122.8(2) . . . . ?
C3 Ti1 C6 C11 -160.16(17) . . . . ?
C5 Ti1 C6 C11 122.0(2) . . . . ?
C4 Ti1 C6 C11 158.80(17) . . . . ?
C4 C3 C7 C6 0.2(2) . . . . ?
C8 C3 C7 C6 172.00(19) . . . . ?
Ti1 C3 C7 C6 -64.96(13) . . . . ?
C4 C3 C7 C12 -171.73(18) . . . . ?
C8 C3 C7 C12 0.1(3) . . . . ?
Ti1 C3 C7 C12 123.15(19) . . . . ?
C4 C3 C7 Ti1 65.12(13) . . . . ?
C8 C3 C7 Ti1 -123.0(2) . . . . ?
C5 C6 C7 C3 -0.3(2) . . . . ?
C11 C6 C7 C3 -176.69(17) . . . . ?
Ti1 C6 C7 C3 65.33(13) . . . . ?
C5 C6 C7 C12 171.24(18) . . . . ?
C11 C6 C7 C12 -5.2(3) . . . . ?
Ti1 C6 C7 C12 -123.2(2) . . . . ?
C5 C6 C7 Ti1 -65.59(13) . . . . ?
C11 C6 C7 Ti1 117.98(18) . . . . ?
O1 Ti1 C7 C3 -174.82(10) . . . . ?
C2 Ti1 C7 C3 -53.05(17) . . . . ?
C1 Ti1 C7 C3 54.32(13) . . . . ?
N1 Ti1 C7 C3 144.14(11) . . . . ?
C6 Ti1 C7 C3 -115.59(16) . . . . ?
C5 Ti1 C7 C3 -78.02(12) . . . . ?
C4 Ti1 C7 C3 -37.16(11) . . . . ?
O1 Ti1 C7 C6 -59.23(11) . . . . ?
C2 Ti1 C7 C6 62.54(16) . . . . ?
C1 Ti1 C7 C6 169.91(12) . . . . ?
N1 Ti1 C7 C6 -100.27(11) . . . . ?
C3 Ti1 C7 C6 115.59(16) . . . . ?
C5 Ti1 C7 C6 37.57(10) . . . . ?
C4 Ti1 C7 C6 78.43(11) . . . . ?
O1 Ti1 C7 C12 65.09(17) . . . . ?
C2 Ti1 C7 C12 -173.14(16) . . . . ?
C1 Ti1 C7 C12 -65.78(18) . . . . ?
N1 Ti1 C7 C12 24.04(17) . . . . ?
C6 Ti1 C7 C12 124.3(2) . . . . ?
C3 Ti1 C7 C12 -120.1(2) . . . . ?
C5 Ti1 C7 C12 161.89(19) . . . . ?
C4 Ti1 C7 C12 -157.25(19) . . . . ?
O1 N1 C13 C14 -80.9(2) . . . . ?
C15 N1 C13 C14 44.2(2) . . . . ?
Ti1 N1 C13 C14 -152.10(16) . . . . ?
O1 N1 C15 C16 -170.70(16) . . . . ?
C13 N1 C15 C16 62.8(2) . . . . ?
Ti1 N1 C15 C16 -100.00(17) . . . . ?
